data_4082308
loop_
_publ_author_name
'Cao, Kai'
'Tsang, Brian'
'Liu, Yibo'
'Chelladural, Daniel'
'Power, William P.'
'Wang, Xiaosong'

_publ_section_title
;
 Synthesis, Cyclization, and Migration Insertion Oligomerization of
 CpFe(CO)2(CH2)3PPh2in Solution
;
_journal_issue 2
_journal_name_full Organometallics
_journal_page_first 531
_journal_paper_doi 10.1021/om4010516
_journal_volume 33
_journal_year 2014
_chemical_formula_moiety 'C21 H21 Fe O P'
_chemical_formula_sum 'C21 H21 Fe O P'
_chemical_formula_weight 376.20
_chemical_name_systematic
; 
 ? 
;
_space_group_IT_number 14
_symmetry_cell_setting monoclinic
_symmetry_space_group_name_Hall '-P 2ybc'
_symmetry_space_group_name_H-M 'P 1 21/c 1'
_atom_sites_solution_hydrogens geom
_atom_sites_solution_primary direct
_atom_sites_solution_secondary difmap
_audit_creation_method SHELXL-97
_cell_angle_alpha 90.00
_cell_angle_beta 110.433(2)
_cell_angle_gamma 90.00
_cell_formula_units_Z 4
_cell_length_a 16.2810(8)
_cell_length_b 7.8128(4)
_cell_length_c 15.0261(7)
_cell_measurement_reflns_used 2070
_cell_measurement_temperature 200(2)
_cell_measurement_theta_max 30.0
_cell_measurement_theta_min 1.5
_cell_volume 1791.06(15)
_computing_cell_refinement 'Bruker APEX II'
_computing_data_collection 'Bruker APEX II'
_computing_data_reduction 'BRUKER APEX II'
_computing_molecular_graphics MERCURY
_computing_structure_refinement 'SHELXL-97 (Sheldrick, 2008)'
_computing_structure_solution 'SHELXS-97 (Sheldrick, 2008)'
_diffrn_ambient_temperature 200(2)
_diffrn_measured_fraction_theta_full 0.997
_diffrn_measured_fraction_theta_max 0.997
_diffrn_measurement_device_type 'Bruker kappa APEXII'
_diffrn_measurement_method 'omega and phi scan'
_diffrn_radiation_monochromator graphite
_diffrn_radiation_source 'fine-focus sealed tube'
_diffrn_radiation_type MoK\a
_diffrn_radiation_wavelength 0.71073
_diffrn_reflns_av_R_equivalents 0.0201
_diffrn_reflns_av_sigmaI/netI 0.0101
_diffrn_reflns_limit_h_max 21
_diffrn_reflns_limit_h_min -21
_diffrn_reflns_limit_k_max 10
_diffrn_reflns_limit_k_min -10
_diffrn_reflns_limit_l_max 19
_diffrn_reflns_limit_l_min -19
_diffrn_reflns_number 38882
_diffrn_reflns_theta_full 28.00
_diffrn_reflns_theta_max 28.00
_diffrn_reflns_theta_min 1.33
_diffrn_standards_decay_% 0
_diffrn_standards_interval_time 30
_diffrn_standards_number 3
_exptl_absorpt_coefficient_mu 0.935
_exptl_absorpt_correction_T_max 0.8350
_exptl_absorpt_correction_T_min 0.7478
_exptl_absorpt_correction_type empirical
_exptl_absorpt_process_details 'SADABS BRUKER APEX II'
_exptl_crystal_colour orange
_exptl_crystal_density_diffrn 1.395
_exptl_crystal_density_method 'not measured'
_exptl_crystal_description Block
_exptl_crystal_F_000 784
_exptl_crystal_size_max 0.33
_exptl_crystal_size_mid 0.25
_exptl_crystal_size_min 0.20
_refine_diff_density_max 0.307
_refine_diff_density_min -0.199
_refine_diff_density_rms 0.040
_refine_ls_extinction_method none
_refine_ls_goodness_of_fit_ref 1.065
_refine_ls_hydrogen_treatment constr
_refine_ls_matrix_type full
_refine_ls_number_parameters 217
_refine_ls_number_reflns 4310
_refine_ls_number_restraints 0
_refine_ls_restrained_S_all 1.065
_refine_ls_R_factor_all 0.0249
_refine_ls_R_factor_gt 0.0219
_refine_ls_shift/su_max 0.001
_refine_ls_shift/su_mean 0.000
_refine_ls_structure_factor_coef Fsqd
_refine_ls_weighting_details 'calc w=1/[\s^2^(Fo^2^)+(0.0298P)^2^+0.6528P] where P=(Fo^2^+2Fc^2^)/3'
_refine_ls_weighting_scheme calc
_refine_ls_wR_factor_gt 0.0576
_refine_ls_wR_factor_ref 0.0621
_reflns_number_gt 3977
_reflns_number_total 4310
_reflns_threshold_expression >2sigma(I)
_cod_data_source_file om4010516_si_002.cif
_cod_data_source_block fe2_0ma
_cod_depositor_comments
;
The following automatic conversions were performed:
'__computing_molecular_graphics' tag replaced with
'_computing_molecular_graphics'.

Automatic conversion script
Id: cif_correct_tags 1440 2010-10-19 06:21:57Z saulius 

The following automatic conversions were performed:

'_symmetry_cell_setting' value 'Monoclinic' changed to 'monoclinic'
according to
/usr/data/users/saulius/automatic-downloads/current/ACS/lib/dictionaries/cif_core.dic
dictionary named 'cif_core.dic' version 2.4.2 from 2011-04-26.

Automatic conversion script
Id: cif_fix_values 2281 2013-09-26 08:29:07Z andrius 
;
_cod_original_sg_symbol_H-M P2_1/c
_cod_database_code 4082308

loop_
_symmetry_equiv_pos_as_xyz
'x, y, z'
'-x, y+1/2, -z+1/2'
'-x, -y, -z'
'x, -y-1/2, z-1/2'

loop_
_atom_site_label
_atom_site_type_symbol
_atom_site_fract_x
_atom_site_fract_y
_atom_site_fract_z
_atom_site_U_iso_or_equiv
_atom_site_adp_type
_atom_site_occupancy
_atom_site_symmetry_multiplicity
_atom_site_calc_flag
_atom_site_refinement_flags
Fe1 Fe 0.247198(11) 0.55920(2) 0.342350(11) 0.02415(6) Uani 1 1 d .
P1 P 0.236540(19) 0.60344(4) 0.19697(2) 0.02283(7) Uani 1 1 d .
C1 C 0.32598(9) 0.34034(19) 0.36292(10) 0.0357(3) Uani 1 1 d .
H1A H 0.3328 0.2679 0.3127 0.043 Uiso 1 1 calc R
C2 C 0.26406(9) 0.31705(17) 0.40743(9) 0.0349(3) Uani 1 1 d .
H2A H 0.2200 0.2259 0.3936 0.042 Uiso 1 1 calc R
C3 C 0.27713(11) 0.4479(2) 0.47699(10) 0.0418(3) Uani 1 1 d .
H3A H 0.2439 0.4624 0.5198 0.050 Uiso 1 1 calc R
C4 C 0.34823(11) 0.5497(2) 0.47543(11) 0.0492(4) Uani 1 1 d .
H4A H 0.3728 0.6478 0.5168 0.059 Uiso 1 1 calc R
C5 C 0.37843(9) 0.4844(2) 0.40464(11) 0.0442(3) Uani 1 1 d .
H5A H 0.4279 0.5285 0.3886 0.053 Uiso 1 1 calc R
C6 C 0.13530(9) 0.57205(18) 0.31715(9) 0.0343(3) Uani 1 1 d .
O7 O 0.06077(7) 0.57678(18) 0.30338(9) 0.0564(3) Uani 1 1 d .
C8 C 0.25498(10) 0.82195(18) 0.34753(10) 0.0394(3) Uani 1 1 d .
H8A H 0.2411 0.8624 0.4017 0.047 Uiso 1 1 calc R
H8B H 0.3146 0.8564 0.3566 0.047 Uiso 1 1 calc R
C9 C 0.19293(12) 0.90547(18) 0.25767(11) 0.0444(4) Uani 1 1 d .
H9A H 0.2024 1.0282 0.2606 0.053 Uiso 1 1 calc R
H9B H 0.1327 0.8843 0.2524 0.053 Uiso 1 1 calc R
C10 C 0.20923(10) 0.83190(16) 0.17121(10) 0.0358(3) Uani 1 1 d .
H10A H 0.2573 0.8914 0.1607 0.043 Uiso 1 1 calc R
H10B H 0.1573 0.8439 0.1149 0.043 Uiso 1 1 calc R
C11 C 0.15757(7) 0.48151(16) 0.10182(9) 0.0272(2) Uani 1 1 d .
C12 C 0.12657(9) 0.32671(17) 0.12256(10) 0.0354(3) Uani 1 1 d .
H12A H 0.1423 0.2909 0.1853 0.042 Uiso 1 1 calc R
C13 C 0.07211(10) 0.2248(2) 0.05006(12) 0.0474(4) Uani 1 1 d .
H13A H 0.0520 0.1206 0.0643 0.057 Uiso 1 1 calc R
C14 C 0.04786(9) 0.2785(2) -0.04323(12) 0.0504(4) Uani 1 1 d .
H14A H 0.0123 0.2093 -0.0918 0.060 Uiso 1 1 calc R
C15 C 0.07627(9) 0.4343(2) -0.06438(10) 0.0464(4) Uani 1 1 d .
H15A H 0.0586 0.4715 -0.1271 0.056 Uiso 1 1 calc R
C16 C 0.13110(9) 0.5357(2) 0.00763(9) 0.0366(3) Uani 1 1 d .
H16A H 0.1503 0.6405 -0.0070 0.044 Uiso 1 1 calc R
C17 C 0.33668(8) 0.57678(15) 0.16831(8) 0.0258(2) Uani 1 1 d .
C18 C 0.34637(8) 0.44833(17) 0.10899(9) 0.0308(3) Uani 1 1 d .
H18A H 0.3008 0.3714 0.0820 0.037 Uiso 1 1 calc R
C19 C 0.42363(9) 0.43346(19) 0.08939(10) 0.0374(3) Uani 1 1 d .
H19A H 0.4292 0.3473 0.0491 0.045 Uiso 1 1 calc R
C20 C 0.49178(9) 0.5455(2) 0.12929(10) 0.0383(3) Uani 1 1 d .
H20A H 0.5430 0.5361 0.1155 0.046 Uiso 1 1 calc R
C21 C 0.48371(9) 0.6721(2) 0.19003(11) 0.0418(3) Uani 1 1 d .
H21A H 0.5299 0.7472 0.2178 0.050 Uiso 1 1 calc R
C22 C 0.40691(9) 0.68725(19) 0.20966(10) 0.0369(3) Uani 1 1 d .
H22A H 0.4022 0.7722 0.2510 0.044 Uiso 1 1 calc R

loop_
_atom_site_aniso_label
_atom_site_aniso_U_11
_atom_site_aniso_U_22
_atom_site_aniso_U_33
_atom_site_aniso_U_23
_atom_site_aniso_U_13
_atom_site_aniso_U_12
Fe1 0.02650(9) 0.02668(10) 0.02129(9) -0.00040(6) 0.01089(7) -0.00068(6)
P1 0.02574(14) 0.02275(14) 0.02214(14) 0.00035(10) 0.01106(11) 0.00154(11)
C1 0.0354(6) 0.0417(7) 0.0311(6) 0.0078(5) 0.0128(5) 0.0135(6)
C2 0.0407(7) 0.0335(7) 0.0322(7) 0.0088(5) 0.0148(5) 0.0046(5)
C3 0.0553(9) 0.0494(8) 0.0230(6) 0.0065(6) 0.0167(6) 0.0067(7)
C4 0.0537(9) 0.0544(9) 0.0264(7) -0.0020(6) -0.0026(6) -0.0058(7)
C5 0.0268(6) 0.0623(10) 0.0383(7) 0.0119(7) 0.0049(5) 0.0003(6)
C6 0.0363(7) 0.0409(7) 0.0297(6) 0.0029(5) 0.0165(5) 0.0019(5)
O7 0.0321(5) 0.0852(9) 0.0558(7) 0.0074(6) 0.0202(5) 0.0055(5)
C8 0.0575(9) 0.0293(7) 0.0382(7) -0.0099(5) 0.0253(7) -0.0049(6)
C9 0.0666(10) 0.0244(6) 0.0509(9) 0.0006(6) 0.0312(8) 0.0098(6)
C10 0.0482(8) 0.0260(6) 0.0386(7) 0.0066(5) 0.0220(6) 0.0065(5)
C11 0.0212(5) 0.0332(6) 0.0268(6) -0.0030(5) 0.0079(4) 0.0052(5)
C12 0.0320(6) 0.0306(6) 0.0377(7) -0.0018(5) 0.0049(5) 0.0035(5)
C13 0.0360(7) 0.0382(8) 0.0594(10) -0.0135(7) 0.0060(7) -0.0011(6)
C14 0.0263(6) 0.0702(11) 0.0478(9) -0.0279(8) 0.0044(6) 0.0021(7)
C15 0.0272(6) 0.0827(12) 0.0274(7) -0.0091(7) 0.0072(5) 0.0078(7)
C16 0.0285(6) 0.0551(8) 0.0273(6) 0.0007(6) 0.0113(5) 0.0041(6)
C17 0.0263(5) 0.0314(6) 0.0214(5) 0.0010(4) 0.0105(4) 0.0003(4)
C18 0.0261(6) 0.0378(7) 0.0281(6) -0.0061(5) 0.0091(5) 0.0012(5)
C19 0.0327(6) 0.0490(8) 0.0327(7) -0.0064(6) 0.0143(5) 0.0063(6)
C20 0.0286(6) 0.0553(9) 0.0353(7) 0.0045(6) 0.0166(5) 0.0033(6)
C21 0.0332(7) 0.0542(9) 0.0415(7) -0.0055(7) 0.0175(6) -0.0132(6)
C22 0.0374(7) 0.0423(7) 0.0363(7) -0.0103(6) 0.0197(6) -0.0108(6)

loop_
_atom_type_symbol
_atom_type_description
_atom_type_scat_dispersion_real
_atom_type_scat_dispersion_imag
_atom_type_scat_source
C C 0.0033 0.0016 'International Tables Vol C Tables 4.2.6.8 and 6.1.1.4'
H H 0.0000 0.0000 'International Tables Vol C Tables 4.2.6.8 and 6.1.1.4'
O O 0.0106 0.0060 'International Tables Vol C Tables 4.2.6.8 and 6.1.1.4'
P P 0.1023 0.0942 'International Tables Vol C Tables 4.2.6.8 and 6.1.1.4'
Fe Fe 0.3463 0.8444 'International Tables Vol C Tables 4.2.6.8 and 6.1.1.4'

loop_
_geom_angle_atom_site_label_1
_geom_angle_atom_site_label_2
_geom_angle_atom_site_label_3
_geom_angle
C6 Fe1 C8 89.81(6)
C6 Fe1 C5 161.15(6)
C8 Fe1 C5 102.83(7)
C6 Fe1 C1 128.58(6)
C8 Fe1 C1 141.52(6)
C5 Fe1 C1 39.61(6)
C6 Fe1 C3 96.17(6)
C8 Fe1 C3 112.76(6)
C5 Fe1 C3 66.17(6)
C1 Fe1 C3 66.11(6)
C6 Fe1 C4 128.71(7)
C8 Fe1 C4 88.96(6)
C5 Fe1 C4 39.39(7)
C1 Fe1 C4 66.12(6)
C3 Fe1 C4 39.30(6)
C6 Fe1 C2 96.35(6)
C8 Fe1 C2 152.13(6)
C5 Fe1 C2 66.04(6)
C1 Fe1 C2 39.04(5)
C3 Fe1 C2 39.63(6)
C4 Fe1 C2 66.04(6)
C6 Fe1 P1 93.60(4)
C8 Fe1 P1 81.98(4)
C5 Fe1 P1 101.89(4)
C1 Fe1 P1 96.25(4)
C3 Fe1 P1 162.25(4)
C4 Fe1 P1 136.78(5)
C2 Fe1 P1 124.48(4)
C11 P1 C17 101.40(5)
C11 P1 C10 106.76(6)
C17 P1 C10 103.23(6)
C11 P1 Fe1 119.72(4)
C17 P1 Fe1 117.04(4)
C10 P1 Fe1 107.17(4)
C2 C1 C5 108.30(13)
C2 C1 Fe1 70.81(8)
C5 C1 Fe1 70.19(8)
C2 C1 H1A 125.8
C5 C1 H1A 125.8
Fe1 C1 H1A 125.8
C1 C2 C3 107.99(13)
C1 C2 Fe1 70.15(8)
C3 C2 Fe1 69.96(8)
C1 C2 H2A 126.0
C3 C2 H2A 126.0
Fe1 C2 H2A 126.0
C4 C3 C2 107.80(13)
C4 C3 Fe1 70.49(8)
C2 C3 Fe1 70.41(7)
C4 C3 H3A 126.1
C2 C3 H3A 126.1
Fe1 C3 H3A 126.1
C3 C4 C5 108.16(14)
C3 C4 Fe1 70.22(8)
C5 C4 Fe1 70.06(8)
C3 C4 H4A 125.9
C5 C4 H4A 125.9
Fe1 C4 H4A 125.9
C4 C5 C1 107.75(13)
C4 C5 Fe1 70.55(9)
C1 C5 Fe1 70.20(8)
C4 C5 H5A 126.1
C1 C5 H5A 126.1
Fe1 C5 H5A 126.1
O7 C6 Fe1 177.33(13)
C9 C8 Fe1 112.42(9)
C9 C8 H8A 109.1
Fe1 C8 H8A 109.1
C9 C8 H8B 109.1
Fe1 C8 H8B 109.1
H8A C8 H8B 107.9
C8 C9 C10 109.56(11)
C8 C9 H9A 109.8
C10 C9 H9A 109.8
C8 C9 H9B 109.8
C10 C9 H9B 109.8
H9A C9 H9B 108.2
C9 C10 P1 106.63(9)
C9 C10 H10A 110.4
P1 C10 H10A 110.4
C9 C10 H10B 110.4
P1 C10 H10B 110.4
H10A C10 H10B 108.6
C12 C11 C16 119.03(12)
C12 C11 P1 119.47(10)
C16 C11 P1 121.41(10)
C11 C12 C13 120.39(14)
C11 C12 H12A 119.8
C13 C12 H12A 119.8
C14 C13 C12 119.96(16)
C14 C13 H13A 120.0
C12 C13 H13A 120.0
C15 C14 C13 120.11(14)
C15 C14 H14A 119.9
C13 C14 H14A 119.9
C14 C15 C16 120.10(14)
C14 C15 H15A 119.9
C16 C15 H15A 120.0
C15 C16 C11 120.37(15)
C15 C16 H16A 119.8
C11 C16 H16A 119.8
C18 C17 C22 118.35(11)
C18 C17 P1 122.80(9)
C22 C17 P1 118.83(9)
C17 C18 C19 120.64(12)
C17 C18 H18A 119.7
C19 C18 H18A 119.7
C20 C19 C18 120.35(13)
C20 C19 H19A 119.8
C18 C19 H19A 119.8
C19 C20 C21 119.65(12)
C19 C20 H20A 120.2
C21 C20 H20A 120.2
C20 C21 C22 120.14(13)
C20 C21 H21A 119.9
C22 C21 H21A 119.9
C21 C22 C17 120.85(13)
C21 C22 H22A 119.6
C17 C22 H22A 119.6

loop_
_geom_bond_atom_site_label_1
_geom_bond_atom_site_label_2
_geom_bond_distance
Fe1 C6 1.7294(14)
Fe1 C8 2.0565(14)
Fe1 C5 2.0945(14)
Fe1 C1 2.0947(13)
Fe1 C3 2.0972(13)
Fe1 C4 2.1008(15)
Fe1 C2 2.1032(13)
Fe1 P1 2.1581(3)
P1 C11 1.8223(12)
P1 C17 1.8377(12)
P1 C10 1.8475(13)
C1 C2 1.4027(18)
C1 C5 1.419(2)
C1 H1A 0.9800
C2 C3 1.424(2)
C2 H2A 0.9800
C3 C4 1.412(2)
C3 H3A 0.9800
C4 C5 1.414(2)
C4 H4A 0.9800
C5 H5A 0.9800
C6 O7 1.1581(17)
C8 C9 1.522(2)
C8 H8A 0.9700
C8 H8B 0.9700
C9 C10 1.5262(19)
C9 H9A 0.9700
C9 H9B 0.9700
C10 H10A 0.9700
C10 H10B 0.9700
C11 C12 1.3872(19)
C11 C16 1.3938(18)
C12 C13 1.3901(19)
C12 H12A 0.9300
C13 C14 1.382(3)
C13 H13A 0.9300
C14 C15 1.379(3)
C14 H14A 0.9300
C15 C16 1.386(2)
C15 H15A 0.9300
C16 H16A 0.9300
C17 C18 1.3873(17)
C17 C22 1.3936(17)
C18 C19 1.3933(18)
C18 H18A 0.9300
C19 C20 1.376(2)
C19 H19A 0.9300
C20 C21 1.383(2)
C20 H20A 0.9300
C21 C22 1.3864(19)
C21 H21A 0.9300
C22 H22A 0.9300
